data_2234671
loop_
_publ_author_name
'Berionni, Guillaume'
'Mayer, Peter'
'Mayr, Herbert'

_publ_section_title
;
 Potassium
 [1-(<i>tert</i>-butoxycarbonyl)-1<i>H</i>-indol-3-yl]trifluoroborate
 hemihydrate
;
_journal_coeditor_code HP2034
_journal_issue 5
_journal_name_full 'Acta Crystallographica Section E'
_journal_page_first m551
_journal_page_last m552
_journal_paper_doi 10.1107/S1600536812014225
_journal_volume 68
_journal_year 2012
_chemical_formula_iupac 'K +, C13 H14 B1 F3 N1 O2, 0.5H2 O1'
_chemical_formula_moiety 'K +, C13 H14 B1 F3 N1 O2, 0.5(H2 O1)'
_chemical_formula_sum 'C13 H15 B F3 K N O2.5'
_chemical_formula_weight 332.17
_chemical_name_systematic
;
Potassium [1-(<i>tert</i>-butoxycarbonyl)-1<i>H</i>-indol-3-yl]trifluoroborate
hemihydrate
;
_space_group_IT_number 19
_symmetry_cell_setting orthorhombic
_symmetry_space_group_name_Hall 'P 2ac 2ab'
_symmetry_space_group_name_H-M 'P 21 21 21'
_atom_sites_solution_hydrogens geom
_atom_sites_solution_primary direct
_atom_sites_solution_secondary difmap
_audit_creation_method 'form98_non/compatible with shelxl97-2'
_cell_angle_alpha 90.00
_cell_angle_beta 90.00
_cell_angle_gamma 90.00
_cell_formula_units_Z 8
_cell_length_a 5.84280(10)
_cell_length_b 16.3177(2)
_cell_length_c 32.1286(5)
_cell_measurement_reflns_used 12366
_cell_measurement_temperature 173(2)
_cell_measurement_theta_max 27.485
_cell_measurement_theta_min 3.134
_cell_volume 3063.17(8)
_computing_cell_refinement 'SCALEPACK (Otwinowski & Minor, 1997)'
_computing_data_collection 'COLLECT (Hooft, 2004)'
_computing_data_reduction 'DENZO and SCALEPACK (Otwinowski & Minor, 1997)'
_computing_molecular_graphics 'ORTEP-3 (Farrugia, 1997)'
_computing_publication_material 'PLATON (Spek, 2009)'
_computing_structure_refinement 'SHELXL97 (Sheldrick, 2008)'
_computing_structure_solution 'SIR97 (Altomare <i>et al.</i>, 1999)'
_diffrn_ambient_temperature 173(2)
_diffrn_measured_fraction_theta_full 0.994
_diffrn_measured_fraction_theta_max 0.994
_diffrn_measurement_device '95mm CCD camera on \k-goniostat'
_diffrn_measurement_device_type 'Nonius KappaCCD'
_diffrn_measurement_method 'CCD; rotation images'
_diffrn_radiation_monochromator 'MONTEL, graded multilayered X-ray optics'
_diffrn_radiation_source 'rotating anode'
_diffrn_radiation_type MoK\a
_diffrn_radiation_wavelength 0.71073
_diffrn_reflns_av_R_equivalents 0.0273
_diffrn_reflns_av_sigmaI/netI 0.0245
_diffrn_reflns_limit_h_max 7
_diffrn_reflns_limit_h_min -7
_diffrn_reflns_limit_k_max 21
_diffrn_reflns_limit_k_min -21
_diffrn_reflns_limit_l_max 41
_diffrn_reflns_limit_l_min -41
_diffrn_reflns_number 24771
_diffrn_reflns_theta_full 27.48
_diffrn_reflns_theta_max 27.48
_diffrn_reflns_theta_min 3.14
_exptl_absorpt_coefficient_mu 0.384
_exptl_absorpt_correction_type none
_exptl_crystal_colour colourless
_exptl_crystal_density_diffrn 1.44056(4)
_exptl_crystal_density_method 'not measured'
_exptl_crystal_description block
_exptl_crystal_F_000 1368
_exptl_crystal_size_max 0.27
_exptl_crystal_size_mid 0.19
_exptl_crystal_size_min 0.10
_refine_diff_density_max 0.304
_refine_diff_density_min -0.236
_refine_ls_abs_structure_details
;
Flack (1983),
2995 Friedel pairs
;
_refine_ls_abs_structure_Flack 0.00(3)
_refine_ls_extinction_method none
_refine_ls_goodness_of_fit_ref 1.033
_refine_ls_hydrogen_treatment mixed
_refine_ls_matrix_type full
_refine_ls_number_parameters 400
_refine_ls_number_reflns 7001
_refine_ls_number_restraints 2
_refine_ls_restrained_S_all 1.033
_refine_ls_R_factor_all 0.0375
_refine_ls_R_factor_gt 0.0317
_refine_ls_shift/su_max 0.001
_refine_ls_shift/su_mean 0.000
_refine_ls_structure_factor_coef Fsqd
_refine_ls_weighting_details 'calc w=1/[\s^2^(Fo^2^)+(0.0299P)^2^+1.0137P] where P=(Fo^2^+2Fc^2^)/3'
_refine_ls_weighting_scheme calc
_refine_ls_wR_factor_gt 0.0717
_refine_ls_wR_factor_ref 0.0745
_reflns_number_gt 6369
_reflns_number_total 7001
_reflns_threshold_expression I>2sigma(I)
_cod_data_source_file hp2034.cif
_cod_data_source_block I
_cod_original_formula_sum 'C13 H15 B F3 K N O2.50'
_cod_database_code 2234671
_cod_database_fobs_code 2234671

loop_
_symmetry_equiv_pos_as_xyz
'x, y, z'
'-x+1/2, -y, z+1/2'
'x+1/2, -y+1/2, -z'
'-x, y+1/2, -z+1/2'

loop_
_atom_site_type_symbol
_atom_site_label
_atom_site_fract_x
_atom_site_fract_y
_atom_site_fract_z
_atom_site_U_iso_or_equiv
_atom_site_adp_type
_atom_site_calc_flag
_atom_site_refinement_flags
_atom_site_occupancy
_atom_site_symmetry_multiplicity
K K1 0.23271(7) -0.07549(2) -0.010496(14) 0.03663(10) Uani d . 1 1
K K2 -0.44437(8) 0.16361(2) 0.030974(13) 0.03596(10) Uani d . 1 1
F F1 -0.1583(2) -0.09666(9) 0.02545(4) 0.0531(3) Uani d . 1 1
F F2 -0.4208(3) 0.00302(7) 0.02809(4) 0.0579(4) Uani d . 1 1
F F3 -0.4763(2) -0.11459(8) 0.06318(4) 0.0515(3) Uani d . 1 1
F F4 1.2008(3) 0.08962(7) -0.00590(4) 0.0599(4) Uani d . 1 1
F F5 0.9079(2) 0.17683(7) -0.01961(4) 0.0475(3) Uani d . 1 1
F F6 1.2432(2) 0.19073(7) -0.05353(4) 0.0441(3) Uani d . 1 1
O O1 0.2775(2) 0.13553(7) 0.17310(4) 0.0355(3) Uani d . 1 1
O O2 0.3463(3) 0.14600(10) 0.10405(4) 0.0501(4) Uani d . 1 1
O O3 0.6469(2) -0.13910(7) -0.13800(4) 0.0331(3) Uani d . 1 1
O O4 0.4899(3) -0.10246(8) -0.07628(4) 0.0427(3) Uani d . 1 1
O O5 0.0801(3) -0.23252(10) -0.01815(6) 0.0562(4) Uani d D 1 1
H H51 0.097(5) -0.2697(12) -0.0347(7) 0.067 Uiso d D 1 1
H H52 -0.052(2) -0.2317(18) -0.0103(9) 0.067 Uiso d D 1 1
N N1 0.0878(3) 0.05375(9) 0.12880(5) 0.0323(3) Uani d . 1 1
N N2 0.7777(3) -0.02748(9) -0.10475(4) 0.0294(3) Uani d . 1 1
C C1 0.0068(3) 0.03130(11) 0.08919(6) 0.0332(4) Uani d . 1 1
H H1 0.0749 0.0484 0.0638 0.040 Uiso calc R 1 1
C C2 -0.1791(3) -0.01743(10) 0.09157(6) 0.0289(4) Uani d . 1 1
C C3 -0.2240(3) -0.02728(10) 0.13595(5) 0.0285(4) Uani d . 1 1
C C4 -0.0545(3) 0.01594(10) 0.15856(5) 0.0290(4) Uani d . 1 1
C C5 -0.0473(4) 0.01580(11) 0.20163(6) 0.0362(4) Uani d . 1 1
H H5 0.0708 0.0433 0.2164 0.043 Uiso calc R 1 1
C C6 -0.2203(4) -0.02636(12) 0.22244(6) 0.0404(5) Uani d . 1 1
H H6 -0.2196 -0.0279 0.2520 0.049 Uiso calc R 1 1
C C7 -0.3937(4) -0.06622(12) 0.20090(6) 0.0412(5) Uani d . 1 1
H H7 -0.5118 -0.0930 0.2160 0.049 Uiso calc R 1 1
C C8 -0.3975(3) -0.06758(11) 0.15802(6) 0.0339(4) Uani d . 1 1
H H8 -0.5162 -0.0955 0.1436 0.041 Uiso calc R 1 1
C C9 0.2502(4) 0.11582(11) 0.13339(6) 0.0343(4) Uani d . 1 1
C C10 0.4090(4) 0.21055(11) 0.18483(6) 0.0359(4) Uani d . 1 1
C C11 0.6548(4) 0.20440(15) 0.17096(10) 0.0607(7) Uani d . 1 1
H H11A 0.7180 0.1515 0.1796 0.091 Uiso calc R 1 1
H H11B 0.7438 0.2488 0.1836 0.091 Uiso calc R 1 1
H H11C 0.6625 0.2090 0.1406 0.091 Uiso calc R 1 1
C C12 0.2916(4) 0.28447(12) 0.16649(8) 0.0499(6) Uani d . 1 1
H H12A 0.3055 0.2831 0.1361 0.075 Uiso calc R 1 1
H H12B 0.3636 0.3344 0.1772 0.075 Uiso calc R 1 1
H H12C 0.1294 0.2839 0.1742 0.075 Uiso calc R 1 1
C C13 0.3855(7) 0.20916(19) 0.23156(8) 0.0838(11) Uani d . 1 1
H H13A 0.2229 0.2093 0.2391 0.126 Uiso calc R 1 1
H H13B 0.4599 0.2577 0.2434 0.126 Uiso calc R 1 1
H H13C 0.4583 0.1596 0.2426 0.126 Uiso calc R 1 1
C C14 0.8113(3) 0.02142(11) -0.06941(6) 0.0318(4) Uani d . 1 1
H H14 0.7153 0.0204 -0.0456 0.038 Uiso calc R 1 1
C C15 0.9966(3) 0.07020(10) -0.07336(5) 0.0275(4) Uani d . 1 1
C C16 1.0897(3) 0.05186(9) -0.11437(5) 0.0258(3) Uani d . 1 1
C C17 0.9503(3) -0.00726(10) -0.13362(5) 0.0265(3) Uani d . 1 1
C C18 0.9858(3) -0.03336(11) -0.17426(6) 0.0341(4) Uani d . 1 1
H H18 0.8871 -0.0719 -0.1873 0.041 Uiso calc R 1 1
C C19 1.1730(4) -0.00034(13) -0.19486(6) 0.0416(5) Uani d . 1 1
H H19 1.2024 -0.0166 -0.2227 0.050 Uiso calc R 1 1
C C20 1.3184(4) 0.05562(12) -0.17607(7) 0.0412(5) Uani d . 1 1
H H20 1.4465 0.0760 -0.1911 0.049 Uiso calc R 1 1
C C21 1.2797(3) 0.08230(11) -0.13564(6) 0.0334(4) Uani d . 1 1
H H21 1.3802 0.1204 -0.1228 0.040 Uiso calc R 1 1
C C22 0.6229(3) -0.09235(11) -0.10457(6) 0.0318(4) Uani d . 1 1
C C23 0.5320(3) -0.22094(11) -0.14000(6) 0.0335(4) Uani d . 1 1
C C24 0.2743(4) -0.21102(13) -0.14087(9) 0.0508(6) Uani d . 1 1
H H24A 0.2026 -0.2642 -0.1466 0.076 Uiso calc R 1 1
H H24B 0.2320 -0.1720 -0.1627 0.076 Uiso calc R 1 1
H H24C 0.2214 -0.1905 -0.1139 0.076 Uiso calc R 1 1
C C25 0.6211(4) -0.25395(13) -0.18113(7) 0.0471(5) Uani d . 1 1
H H25A 0.7885 -0.2570 -0.1802 0.071 Uiso calc R 1 1
H H25B 0.5741 -0.2173 -0.2038 0.071 Uiso calc R 1 1
H H25C 0.5581 -0.3088 -0.1860 0.071 Uiso calc R 1 1
C C26 0.6157(4) -0.27308(13) -0.10437(7) 0.0478(5) Uani d . 1 1
H H26A 0.7833 -0.2720 -0.1036 0.072 Uiso calc R 1 1
H H26B 0.5631 -0.3296 -0.1082 0.072 Uiso calc R 1 1
H H26C 0.5550 -0.2515 -0.0781 0.072 Uiso calc R 1 1
B B1 -0.3097(3) -0.05677(11) 0.05280(6) 0.0262(4) Uani d . 1 1
B B2 1.0867(4) 0.13229(12) -0.03848(6) 0.0298(4) Uani d . 1 1

loop_
_atom_site_aniso_label
_atom_site_aniso_U_11
_atom_site_aniso_U_22
_atom_site_aniso_U_33
_atom_site_aniso_U_12
_atom_site_aniso_U_13
_atom_site_aniso_U_23
K1 0.0355(2) 0.03093(19) 0.0434(2) -0.00376(18) 0.00348(19) -0.00575(17)
K2 0.0414(2) 0.02571(18) 0.0408(2) -0.00664(17) 0.00910(19) -0.00547(16)
F1 0.0414(7) 0.0679(8) 0.0500(7) -0.0022(6) 0.0071(6) -0.0286(6)
F2 0.0777(9) 0.0317(6) 0.0642(8) 0.0021(7) -0.0338(8) -0.0013(5)
F3 0.0583(8) 0.0541(7) 0.0420(7) -0.0296(7) 0.0088(6) -0.0065(5)
F4 0.0919(11) 0.0359(6) 0.0519(7) -0.0013(7) -0.0370(8) -0.0022(5)
F5 0.0419(7) 0.0433(6) 0.0574(8) -0.0076(6) 0.0157(6) -0.0225(5)
F6 0.0435(7) 0.0332(6) 0.0558(7) -0.0152(6) 0.0148(6) -0.0137(5)
O1 0.0416(8) 0.0321(6) 0.0327(7) -0.0097(6) -0.0022(6) -0.0023(5)
O2 0.0538(10) 0.0598(10) 0.0367(8) -0.0258(8) 0.0127(7) -0.0080(7)
O3 0.0378(7) 0.0276(6) 0.0340(7) -0.0098(5) -0.0004(6) -0.0035(5)
O4 0.0422(8) 0.0414(8) 0.0446(8) -0.0145(7) 0.0127(7) -0.0065(6)
O5 0.0654(11) 0.0346(8) 0.0688(12) -0.0079(8) 0.0163(10) -0.0192(7)
N1 0.0332(9) 0.0338(8) 0.0298(8) -0.0077(7) 0.0014(7) -0.0021(6)
N2 0.0310(8) 0.0291(7) 0.0280(7) -0.0059(6) 0.0025(6) -0.0019(6)
C1 0.0350(10) 0.0363(9) 0.0283(9) -0.0063(8) 0.0040(7) -0.0039(7)
C2 0.0301(9) 0.0234(8) 0.0333(9) -0.0002(7) 0.0028(7) -0.0010(7)
C3 0.0303(9) 0.0227(8) 0.0325(9) 0.0042(7) 0.0031(7) 0.0001(6)
C4 0.0293(9) 0.0264(8) 0.0314(9) 0.0032(8) 0.0017(8) 0.0022(7)
C5 0.0416(11) 0.0345(9) 0.0324(9) 0.0009(9) -0.0057(9) 0.0041(7)
C6 0.0509(13) 0.0414(10) 0.0290(9) 0.0011(10) 0.0012(9) 0.0050(8)
C7 0.0468(12) 0.0350(10) 0.0418(11) -0.0037(9) 0.0098(10) 0.0040(8)
C8 0.0343(10) 0.0276(9) 0.0399(10) 0.0001(8) 0.0030(8) 0.0008(7)
C9 0.0343(10) 0.0336(9) 0.0350(9) -0.0044(9) 0.0017(9) -0.0044(7)
C10 0.0375(11) 0.0302(9) 0.0400(10) -0.0056(8) -0.0069(9) -0.0050(8)
C11 0.0311(11) 0.0428(12) 0.108(2) 0.0024(10) -0.0107(13) -0.0169(13)
C12 0.0343(12) 0.0331(10) 0.0822(17) 0.0015(9) -0.0019(11) 0.0036(10)
C13 0.135(3) 0.0742(19) 0.0425(14) -0.054(2) -0.0084(17) -0.0072(13)
C14 0.0348(10) 0.0327(9) 0.0279(9) -0.0042(8) 0.0026(7) -0.0050(7)
C15 0.0310(9) 0.0241(8) 0.0274(8) -0.0007(7) 0.0005(7) 0.0006(6)
C16 0.0274(9) 0.0205(7) 0.0296(9) 0.0013(7) 0.0011(7) 0.0028(6)
C17 0.0276(8) 0.0230(8) 0.0290(8) 0.0011(7) -0.0007(7) 0.0024(6)
C18 0.0435(11) 0.0300(9) 0.0290(9) -0.0046(8) 0.0016(8) -0.0018(7)
C19 0.0533(13) 0.0384(10) 0.0331(10) -0.0045(10) 0.0127(9) -0.0047(8)
C20 0.0435(11) 0.0372(10) 0.0429(11) -0.0076(9) 0.0174(9) -0.0015(8)
C21 0.0319(10) 0.0286(8) 0.0396(10) -0.0046(8) 0.0031(8) -0.0010(7)
C22 0.0317(10) 0.0298(9) 0.0338(9) -0.0054(7) -0.0013(8) -0.0011(7)
C23 0.0301(10) 0.0268(8) 0.0435(10) -0.0073(8) -0.0057(8) -0.0037(7)
C24 0.0318(11) 0.0388(11) 0.0818(17) -0.0052(9) -0.0098(11) -0.0083(11)
C25 0.0520(14) 0.0404(11) 0.0488(13) -0.0093(10) -0.0064(11) -0.0128(9)
C26 0.0493(14) 0.0346(10) 0.0595(14) -0.0018(10) -0.0088(11) 0.0058(10)
B1 0.0258(10) 0.0216(9) 0.0313(10) 0.0000(7) 0.0003(8) -0.0012(7)
B2 0.0339(11) 0.0230(9) 0.0325(10) -0.0025(8) -0.0013(9) -0.0011(7)

loop_
_atom_type_symbol
_atom_type_description
_atom_type_scat_dispersion_real
_atom_type_scat_dispersion_imag
_atom_type_scat_source
C C 0.0033 0.0016 'International Tables Vol C Tables 4.2.6.8 and 6.1.1.4'
H H 0.0000 0.0000 'International Tables Vol C Tables 4.2.6.8 and 6.1.1.4'
B B 0.0013 0.0007 'International Tables Vol C Tables 4.2.6.8 and 6.1.1.4'
F F 0.0171 0.0103 'International Tables Vol C Tables 4.2.6.8 and 6.1.1.4'
K K 0.2009 0.2494 'International Tables Vol C Tables 4.2.6.8 and 6.1.1.4'
N N 0.0061 0.0033 'International Tables Vol C Tables 4.2.6.8 and 6.1.1.4'
O O 0.0106 0.0060 'International Tables Vol C Tables 4.2.6.8 and 6.1.1.4'

loop_
_geom_angle_atom_site_label_1
_geom_angle_atom_site_label_2
_geom_angle_atom_site_label_3
_geom_angle_site_symmetry_1
_geom_angle_site_symmetry_3
_geom_angle
F1 K1 O4 . . 147.37(4)
F1 K1 F2 . 1_655 121.45(5)
O4 K1 F2 . 1_655 91.15(5)
F1 K1 F4 . 1_455 92.74(5)
O4 K1 F4 . 1_455 104.47(5)
F2 K1 F4 1_655 1_455 63.48(4)
F1 K1 O5 . . 67.98(5)
O4 K1 O5 . . 87.55(5)
F2 K1 O5 1_655 . 137.21(5)
F4 K1 O5 1_455 . 156.82(6)
F1 K1 F3 . 1_655 96.93(4)
O4 K1 F3 . 1_655 106.04(4)
F2 K1 F3 1_655 1_655 46.31(3)
F4 K1 F3 1_455 1_655 102.06(4)
O5 K1 F3 . 1_655 93.27(5)
F1 K1 B1 . 1_655 116.33(5)
O4 K1 B1 . 1_655 92.69(5)
F2 K1 B1 1_655 1_655 23.80(4)
F4 K1 B1 1_455 1_655 86.07(4)
O5 K1 B1 . 1_655 113.52(6)
F3 K1 B1 1_655 1_655 24.40(4)
F1 K1 C15 . 1_455 90.01(5)
O4 K1 C15 . 1_455 82.64(5)
F2 K1 C15 1_655 1_455 104.16(4)
F4 K1 C15 1_455 1_455 46.38(4)
O5 K1 C15 . 1_455 118.01(5)
F3 K1 C15 1_655 1_455 148.14(4)
B1 K1 C15 1_655 1_455 127.92(4)
F1 K1 C14 . 1_455 71.25(5)
O4 K1 C14 . 1_455 92.47(5)
F2 K1 C14 1_655 1_455 124.35(4)
F4 K1 C14 1_455 1_455 61.90(4)
O5 K1 C14 . 1_455 98.42(5)
F3 K1 C14 1_655 1_455 158.52(4)
B1 K1 C14 1_655 1_455 147.81(4)
C15 K1 C14 1_455 1_455 22.54(4)
F1 K1 K2 . 1_655 110.59(3)
O4 K1 K2 . 1_655 98.19(3)
F2 K1 K2 1_655 1_655 31.13(3)
F4 K1 K2 1_455 1_655 32.38(3)
O5 K1 K2 . 1_655 166.44(5)
F3 K1 K2 1_655 1_655 73.36(2)
B1 K1 K2 1_655 1_655 54.20(3)
C15 K1 K2 1_455 1_655 75.08(3)
C14 K1 K2 1_455 1_655 93.62(3)
F1 K1 H52 . . 53.4(3)
O4 K1 H52 . . 100.0(4)
F2 K1 H52 1_655 . 143.8(5)
F4 K1 H52 1_455 . 142.8(3)
O5 K1 H52 . . 14.9(3)
F3 K1 H52 1_655 . 97.5(5)
B1 K1 H52 1_655 . 120.5(5)
C15 K1 H52 1_455 . 111.3(5)
C14 K1 H52 1_455 . 89.7(5)
K2 K1 H52 1_655 . 161.3(5)
F2 K2 F5 . 1_455 91.09(5)
F2 K2 O2 . 1_455 86.99(5)
F5 K2 O2 1_455 1_455 155.88(5)
F2 K2 F4 . 1_355 64.83(4)
F5 K2 F4 1_455 1_355 111.69(5)
O2 K2 F4 1_455 1_355 89.19(5)
F2 K2 F6 . 3_355 149.50(4)
F5 K2 F6 1_455 3_355 77.14(4)
O2 K2 F6 1_455 3_355 92.55(4)
F4 K2 F6 1_355 3_355 145.66(4)
F2 K2 F5 . 3_355 161.94(4)
F5 K2 F5 1_455 3_355 94.90(3)
O2 K2 F5 1_455 3_355 94.27(5)
F4 K2 F5 1_355 3_355 97.15(4)
F6 K2 F5 3_355 3_355 48.52(3)
F2 K2 F6 . 1_355 97.69(3)
F5 K2 F6 1_455 1_355 85.04(4)
O2 K2 F6 1_455 1_355 119.05(4)
F4 K2 F6 1_355 1_355 42.94(3)
F6 K2 F6 3_355 1_355 108.98(2)
F5 K2 F6 3_355 1_355 65.98(3)
F2 K2 B2 . 3_355 173.53(5)
F5 K2 B2 1_455 3_355 85.44(4)
O2 K2 B2 1_455 3_355 93.94(5)
F4 K2 B2 1_355 3_355 121.56(5)
F6 K2 B2 3_355 3_355 24.11(4)
F5 K2 B2 3_355 3_355 24.41(4)
F6 K2 B2 1_355 3_355 87.47(4)
F2 K2 B2 . 1_355 82.84(4)
F5 K2 B2 1_455 1_355 103.06(5)
O2 K2 B2 1_455 1_355 100.55(5)
F4 K2 B2 1_355 1_355 20.62(4)
F6 K2 B2 3_355 1_355 127.00(4)
F5 K2 B2 3_355 1_355 79.22(4)
F6 K2 B2 1_355 1_355 23.21(4)
B2 K2 B2 3_355 1_355 103.25(5)
F2 K2 K2 . 3_455 129.84(3)
F5 K2 K2 1_455 3_455 100.51(3)
O2 K2 K2 1_455 3_455 99.12(4)
F4 K2 K2 1_355 3_455 65.53(3)
F6 K2 K2 3_355 3_455 80.36(3)
F5 K2 K2 3_355 3_455 32.19(2)
F6 K2 K2 1_355 3_455 36.60(2)
B2 K2 K2 3_355 3_455 56.35(4)
B2 K2 K2 1_355 3_455 47.03(3)
F2 K2 K2 . 3 124.95(4)
F5 K2 K2 1_455 3 34.07(2)
O2 K2 K2 1_455 3 138.78(3)
F4 K2 K2 1_355 3 125.95(3)
F6 K2 K2 3_355 3 46.46(3)
F5 K2 K2 3_355 3 63.69(3)
F6 K2 K2 1_355 3 84.93(2)
B2 K2 K2 3_355 3 51.37(4)
B2 K2 K2 1_355 3 108.06(4)
K2 K2 K2 3_455 3 80.496(13)
F2 K2 K1 . 1_455 32.08(3)
F5 K2 K1 1_455 1_455 102.39(3)
O2 K2 K1 1_455 1_455 88.57(3)
F4 K2 K1 1_355 1_455 32.77(3)
F6 K2 K1 3_355 1_455 178.10(3)
F5 K2 K1 3_355 1_455 129.88(3)
F6 K2 K1 1_355 1_455 69.12(2)
B2 K2 K1 3_355 1_455 154.26(4)
B2 K2 K1 1_355 1_455 51.23(3)
K2 K2 K1 3_455 1_455 97.952(11)
K2 K2 K1 3 1_455 132.537(15)
B1 F1 K1 . . 140.70(11)
B1 F2 K2 . . 133.82(11)
B1 F2 K1 . 1_455 105.92(10)
K2 F2 K1 . 1_455 116.79(5)
B1 F3 K1 . 1_455 93.63(10)
B2 F4 K2 . 1_755 117.91(11)
B2 F4 K1 . 1_655 118.65(10)
K2 F4 K1 1_755 1_655 114.86(5)
B2 F5 K2 . 1_655 143.41(11)
B2 F5 K2 . 3_655 101.39(10)
K2 F5 K2 1_655 3_655 113.74(4)
B2 F6 K2 . 3_655 103.84(10)
B2 F6 K2 . 1_755 89.19(10)
K2 F6 K2 3_655 1_755 96.95(3)
C9 O1 C10 . . 120.25(14)
C9 O2 K2 . 1_655 161.75(14)
C22 O3 C23 . . 120.08(14)
C22 O4 K1 . . 161.78(13)
K1 O5 H51 . . 136(2)
K1 O5 H52 . . 106(2)
H51 O5 H52 . . 109(3)
C9 N1 C1 . . 120.89(15)
C9 N1 C4 . . 130.33(15)
C1 N1 C4 . . 107.54(15)
C22 N2 C14 . . 121.35(15)
C22 N2 C17 . . 130.21(15)
C14 N2 C17 . . 107.45(14)
C2 C1 N1 . . 111.93(16)
C2 C1 H1 . . 124.0
N1 C1 H1 . . 124.0
C1 C2 C3 . . 105.39(16)
C1 C2 B1 . . 125.33(16)
C3 C2 B1 . . 129.24(16)
C8 C3 C4 . . 118.68(16)
C8 C3 C2 . . 132.59(17)
C4 C3 C2 . . 108.70(15)
C5 C4 N1 . . 131.36(18)
C5 C4 C3 . . 122.22(17)
N1 C4 C3 . . 106.41(15)
C4 C5 C6 . . 117.27(19)
C4 C5 H5 . . 121.4
C6 C5 H5 . . 121.4
C7 C6 C5 . . 121.43(18)
C7 C6 H6 . . 119.3
C5 C6 H6 . . 119.3
C8 C7 C6 . . 121.14(19)
C8 C7 H7 . . 119.4
C6 C7 H7 . . 119.4
C7 C8 C3 . . 119.15(19)
C7 C8 H8 . . 120.4
C3 C8 H8 . . 120.4
O2 C9 O1 . . 126.80(18)
O2 C9 N1 . . 122.11(17)
O1 C9 N1 . . 111.08(16)
O1 C10 C11 . . 111.15(16)
O1 C10 C12 . . 108.85(16)
C11 C10 C12 . . 111.8(2)
O1 C10 C13 . . 101.06(17)
C11 C10 C13 . . 112.4(2)
C12 C10 C13 . . 111.1(2)
C10 C11 H11A . . 109.5
C10 C11 H11B . . 109.5
H11A C11 H11B . . 109.5
C10 C11 H11C . . 109.5
H11A C11 H11C . . 109.5
H11B C11 H11C . . 109.5
C10 C12 H12A . . 109.5
C10 C12 H12B . . 109.5
H12A C12 H12B . . 109.5
C10 C12 H12C . . 109.5
H12A C12 H12C . . 109.5
H12B C12 H12C . . 109.5
C10 C13 H13A . . 109.5
C10 C13 H13B . . 109.5
H13A C13 H13B . . 109.5
C10 C13 H13C . . 109.5
H13A C13 H13C . . 109.5
H13B C13 H13C . . 109.5
C15 C14 N2 . . 111.82(16)
C15 C14 K1 . 1_655 75.65(11)
N2 C14 K1 . 1_655 106.29(11)
C15 C14 H14 . . 124.1
N2 C14 H14 . . 124.1
K1 C14 H14 1_655 . 88.3
C14 C15 C16 . . 105.29(15)
C14 C15 B2 . . 124.85(16)
C16 C15 B2 . . 129.85(15)
C14 C15 K1 . 1_655 81.81(11)
C16 C15 K1 . 1_655 103.96(10)
B2 C15 K1 . 1_655 83.88(10)
C21 C16 C17 . . 119.33(16)
C21 C16 C15 . . 131.86(16)
C17 C16 C15 . . 108.80(15)
C18 C17 C16 . . 122.48(16)
C18 C17 N2 . . 130.85(16)
C16 C17 N2 . . 106.60(14)
C19 C18 C17 . . 116.58(18)
C19 C18 H18 . . 121.7
C17 C18 H18 . . 121.7
C20 C19 C18 . . 122.10(18)
C20 C19 H19 . . 119.0
C18 C19 H19 . . 118.9
C19 C20 C21 . . 120.94(18)
C19 C20 H20 . . 119.5
C21 C20 H20 . . 119.5
C20 C21 C16 . . 118.46(17)
C20 C21 H21 . . 120.8
C16 C21 H21 . . 120.8
O4 C22 O3 . . 126.87(17)
O4 C22 N2 . . 121.69(17)
O3 C22 N2 . . 111.43(15)
O3 C23 C26 . . 109.01(15)
O3 C23 C24 . . 110.57(16)
C26 C23 C24 . . 113.36(19)
O3 C23 C25 . . 101.55(15)
C26 C23 C25 . . 110.46(18)
C24 C23 C25 . . 111.24(19)
C23 C24 H24A . . 109.5
C23 C24 H24B . . 109.5
H24A C24 H24B . . 109.5
C23 C24 H24C . . 109.5
H24A C24 H24C . . 109.5
H24B C24 H24C . . 109.5
C23 C25 H25A . . 109.5
C23 C25 H25B . . 109.5
H25A C25 H25B . . 109.5
C23 C25 H25C . . 109.5
H25A C25 H25C . . 109.5
H25B C25 H25C . . 109.5
C23 C26 H26A . . 109.5
C23 C26 H26B . . 109.5
H26A C26 H26B . . 109.5
C23 C26 H26C . . 109.5
H26A C26 H26C . . 109.5
H26B C26 H26C . . 109.5
F3 B1 F1 . . 105.97(14)
F3 B1 F2 . . 106.27(15)
F1 B1 F2 . . 104.90(16)
F3 B1 C2 . . 114.77(15)
F1 B1 C2 . . 111.89(15)
F2 B1 C2 . . 112.31(14)
F3 B1 K1 . 1_455 61.98(9)
F1 B1 K1 . 1_455 94.60(10)
F2 B1 K1 . 1_455 50.28(8)
C2 B1 K1 . 1_455 152.40(12)
F6 B2 F5 . . 106.25(14)
F6 B2 F4 . . 106.25(16)
F5 B2 F4 . . 106.46(16)
F6 B2 C15 . . 113.72(15)
F5 B2 C15 . . 112.58(16)
F4 B2 C15 . . 111.08(14)
F6 B2 K2 . 3_655 52.05(8)
F5 B2 K2 . 3_655 54.21(8)
F4 B2 K2 . 3_655 117.36(11)
C15 B2 K2 . 3_655 131.55(12)
F6 B2 K2 . 1_755 67.61(10)
F5 B2 K2 . 1_755 103.06(11)
C15 B2 K2 . 1_755 141.36(12)
K2 B2 K2 3_655 1_755 81.60(4)

loop_
_geom_bond_atom_site_label_1
_geom_bond_atom_site_label_2
_geom_bond_site_symmetry_2
_geom_bond_distance
K1 F1 . 2.5832(13)
K1 O4 . 2.6303(14)
K1 F2 1_655 2.6977(13)
K1 F4 1_455 2.7048(12)
K1 O5 . 2.7243(16)
K1 F3 1_655 2.9833(14)
K1 B1 1_655 3.373(2)
K1 C15 1_455 3.4111(17)
K1 C14 1_455 3.485(2)
K1 H52 . 3.05(3)
K2 F2 . 2.6256(12)
K2 F5 1_455 2.6315(12)
K2 O2 1_455 2.6627(14)
K2 F4 1_355 2.6756(14)
K2 F6 3_355 2.7158(12)
K2 F5 3_355 2.7671(12)
K2 F6 1_355 3.3016(14)
K2 B2 3_355 3.344(2)
F1 B1 . 1.406(2)
F2 B1 . 1.415(2)
F2 K1 1_455 2.6977(13)
F3 B1 . 1.396(2)
F3 K1 1_455 2.9832(14)
F4 B2 . 1.423(2)
F4 K2 1_755 2.6756(14)
F4 K1 1_655 2.7047(12)
F5 B2 . 1.409(2)
F5 K2 1_655 2.6316(12)
F5 K2 3_655 2.7671(12)
F6 B2 . 1.407(2)
F6 K2 3_655 2.7157(12)
F6 K2 1_755 3.3017(14)
O1 C9 . 1.325(2)
O1 C10 . 1.494(2)
O2 C9 . 1.203(2)
O2 K2 1_655 2.6627(14)
O3 C22 . 1.325(2)
O3 C23 . 1.496(2)
O4 C22 . 1.207(2)
O5 H51 . 0.812(10)
O5 H52 . 0.813(10)
N1 C9 . 1.396(2)
N1 C1 . 1.406(2)
N1 C4 . 1.409(2)
N2 C22 . 1.393(2)
N2 C14 . 1.402(2)
N2 C17 . 1.409(2)
C1 C2 . 1.348(3)
C1 H1 . 0.9500
C2 C3 . 1.459(2)
C2 B1 . 1.596(3)
C3 C8 . 1.401(3)
C3 C4 . 1.416(3)
C4 C5 . 1.384(2)
C5 C6 . 1.394(3)
C5 H5 . 0.9500
C6 C7 . 1.389(3)
C6 H6 . 0.9500
C7 C8 . 1.378(3)
C7 H7 . 0.9500
C8 H8 . 0.9500
C10 C11 . 1.507(3)
C10 C12 . 1.508(3)
C10 C13 . 1.508(3)
C11 H11A . 0.9800
C11 H11B . 0.9800
C11 H11C . 0.9800
C12 H12A . 0.9800
C12 H12B . 0.9800
C12 H12C . 0.9800
C13 H13A . 0.9800
C13 H13B . 0.9800
C13 H13C . 0.9800
C14 C15 . 1.350(2)
C14 K1 1_655 3.485(2)
C14 H14 . 0.9500
C15 C16 . 1.457(2)
C15 B2 . 1.600(3)
C15 K1 1_655 3.4111(17)
C16 C21 . 1.395(2)
C16 C17 . 1.406(2)
C17 C18 . 1.389(2)
C18 C19 . 1.387(3)
C18 H18 . 0.9500
C19 C20 . 1.386(3)
C19 H19 . 0.9500
C20 C21 . 1.388(3)
C20 H20 . 0.9500
C21 H21 . 0.9500
C23 C26 . 1.508(3)
C23 C24 . 1.515(3)
C23 C25 . 1.519(3)
C24 H24A . 0.9800
C24 H24B . 0.9800
C24 H24C . 0.9800
C25 H25A . 0.9800
C25 H25B . 0.9800
C25 H25C . 0.9800
C26 H26A . 0.9800
C26 H26B . 0.9800
C26 H26C . 0.9800
B1 K1 1_455 3.373(2)
B2 K2 3_655 3.344(2)

loop_
_geom_hbond_atom_site_label_D
_geom_hbond_atom_site_label_H
_geom_hbond_atom_site_label_A
_geom_hbond_site_symmetry_A
_geom_hbond_distance_DH
_geom_hbond_distance_HA
_geom_hbond_distance_DA
_geom_hbond_angle_DHA
_geom_hbond_publ_flag
O5 H51 F3 3_545 0.812(10) 2.142(14) 2.903(2) 156(3) yes
O5 H51 F1 3_545 0.812(10) 2.62(2) 3.188(2) 128(2) yes
O5 H52 O5 3_445 0.813(10) 2.406(12) 3.1968(16) 164(3) yes

loop_
_geom_torsion_atom_site_label_1
_geom_torsion_atom_site_label_2
_geom_torsion_atom_site_label_3
_geom_torsion_atom_site_label_4
_geom_torsion_site_symmetry_1
_geom_torsion_site_symmetry_4
_geom_torsion
O4 K1 F1 B1 . . -147.17(17)
F2 K1 F1 B1 1_655 . 35.8(2)
F4 K1 F1 B1 1_455 . -24.58(19)
O5 K1 F1 B1 . . 168.7(2)
F3 K1 F1 B1 1_655 . 77.93(19)
B1 K1 F1 B1 1_655 . 62.39(19)
C15 K1 F1 B1 1_455 . -70.90(19)
C14 K1 F1 B1 1_455 . -83.63(19)
K2 K1 F1 B1 1_655 . 3.15(19)
F5 K2 F2 B1 1_455 . 92.47(17)
O2 K2 F2 B1 1_455 . -63.47(17)
F4 K2 F2 B1 1_355 . -153.99(18)
F6 K2 F2 B1 3_355 . 26.4(2)
F5 K2 F2 B1 3_355 . -158.03(15)
F6 K2 F2 B1 1_355 . 177.62(17)
B2 K2 F2 B1 1_355 . -164.50(18)
K2 K2 F2 B1 3_455 . -162.85(15)
K2 K2 F2 B1 3 . 88.44(17)
K1 K2 F2 B1 1_455 . -155.6(2)
F5 K2 F2 K1 1_455 1_455 -111.94(6)
O2 K2 F2 K1 1_455 1_455 92.12(7)
F4 K2 F2 K1 1_355 1_455 1.60(6)
F6 K2 F2 K1 3_355 1_455 -177.97(6)
F5 K2 F2 K1 3_355 1_455 -2.4(2)
F6 K2 F2 K1 1_355 1_455 -26.80(7)
B2 K2 F2 K1 1_355 1_455 -8.92(6)
K2 K2 F2 K1 3_455 1_455 -7.26(9)
K2 K2 F2 K1 3 1_455 -115.98(5)
F1 K1 O4 C22 . . 137.5(4)
F2 K1 O4 C22 1_655 . -45.0(4)
F4 K1 O4 C22 1_455 . 17.9(4)
O5 K1 O4 C22 . . 177.8(4)
F3 K1 O4 C22 1_655 . -89.5(4)
B1 K1 O4 C22 1_655 . -68.7(4)
C15 K1 O4 C22 1_455 . 59.1(4)
C14 K1 O4 C22 1_455 . 79.5(4)
K2 K1 O4 C22 1_655 . -14.5(4)
C9 N1 C1 C2 . . -167.77(17)
C4 N1 C1 C2 . . 0.8(2)
N1 C1 C2 C3 . . 0.3(2)
N1 C1 C2 B1 . . -177.75(16)
C1 C2 C3 C8 . . 176.85(19)
B1 C2 C3 C8 . . -5.2(3)
C1 C2 C3 C4 . . -1.3(2)
B1 C2 C3 C4 . . 176.68(16)
C9 N1 C4 C5 . . -14.9(3)
C1 N1 C4 C5 . . 178.0(2)
C9 N1 C4 C3 . . 165.54(18)
C1 N1 C4 C3 . . -1.53(19)
C8 C3 C4 C5 . . 3.7(3)
C2 C3 C4 C5 . . -177.83(17)
C8 C3 C4 N1 . . -176.70(15)
C2 C3 C4 N1 . . 1.74(19)
N1 C4 C5 C6 . . 178.10(18)
C3 C4 C5 C6 . . -2.5(3)
C4 C5 C6 C7 . . -0.4(3)
C5 C6 C7 C8 . . 1.9(3)
C6 C7 C8 C3 . . -0.6(3)
C4 C3 C8 C7 . . -2.1(3)
C2 C3 C8 C7 . . 179.89(19)
K2 O2 C9 O1 1_655 . 142.3(4)
K2 O2 C9 N1 1_655 . -38.6(6)
C10 O1 C9 O2 . . 10.7(3)
C10 O1 C9 N1 . . -168.51(15)
C1 N1 C9 O2 . . -8.6(3)
C4 N1 C9 O2 . . -174.2(2)
C1 N1 C9 O1 . . 170.70(17)
C4 N1 C9 O1 . . 5.1(3)
C9 O1 C10 C11 . . -62.8(2)
C9 O1 C10 C12 . . 60.7(2)
C9 O1 C10 C13 . . 177.7(2)
C22 N2 C14 C15 . . 168.35(16)
C17 N2 C14 C15 . . -1.4(2)
C22 N2 C14 K1 . 1_655 87.62(16)
C17 N2 C14 K1 . 1_655 -82.10(13)
N2 C14 C15 C16 . . 0.2(2)
K1 C14 C15 C16 1_655 . 102.32(12)
N2 C14 C15 B2 . . -178.71(16)
K1 C14 C15 B2 1_655 . -76.62(16)
N2 C14 C15 K1 . 1_655 -102.09(14)
C14 C15 C16 C21 . . -179.56(18)
B2 C15 C16 C21 . . -0.7(3)
K1 C15 C16 C21 1_655 . -94.39(19)
C14 C15 C16 C17 . . 1.01(19)
B2 C15 C16 C17 . . 179.87(17)
K1 C15 C16 C17 1_655 . 86.18(13)
C21 C16 C17 C18 . . -4.0(3)
C15 C16 C17 C18 . . 175.51(16)
C21 C16 C17 N2 . . 178.67(15)
C15 C16 C17 N2 . . -1.82(18)
C22 N2 C17 C18 . . 16.4(3)
C14 N2 C17 C18 . . -175.10(19)
C22 N2 C17 C16 . . -166.55(17)
C14 N2 C17 C16 . . 1.93(18)
C16 C17 C18 C19 . . 2.4(3)
N2 C17 C18 C19 . . 178.99(18)
C17 C18 C19 C20 . . 0.2(3)
C18 C19 C20 C21 . . -1.2(3)
C19 C20 C21 C16 . . -0.4(3)
C17 C16 C21 C20 . . 2.9(3)
C15 C16 C21 C20 . . -176.48(19)
K1 O4 C22 O3 . . -162.5(3)
K1 O4 C22 N2 . . 18.9(6)
C23 O3 C22 O4 . . -11.1(3)
C23 O3 C22 N2 . . 167.62(15)
C14 N2 C22 O4 . . 10.1(3)
C17 N2 C22 O4 . . 177.22(18)
C14 N2 C22 O3 . . -168.73(16)
C17 N2 C22 O3 . . -1.6(3)
C22 O3 C23 C26 . . -59.2(2)
C22 O3 C23 C24 . . 66.1(2)
C22 O3 C23 C25 . . -175.75(16)
K1 F3 B1 F1 1_455 . -86.68(13)
K1 F3 B1 F2 1_455 . 24.56(13)
K1 F3 B1 C2 1_455 . 149.32(13)
K1 F1 B1 F3 . . -170.68(12)
K1 F1 B1 F2 . . 77.1(2)
K1 F1 B1 C2 . . -44.9(2)
K1 F1 B1 K1 . 1_455 127.17(15)
K2 F2 B1 F3 . . 128.95(14)
K1 F2 B1 F3 1_455 . -28.49(15)
K2 F2 B1 F1 . . -119.07(15)
K1 F2 B1 F1 1_455 . 83.50(13)
K2 F2 B1 C2 . . 2.7(2)
K1 F2 B1 C2 1_455 . -154.75(12)
K2 F2 B1 K1 . 1_455 157.44(19)
C1 C2 B1 F3 . . 170.96(17)
C3 C2 B1 F3 . . -6.6(3)
C1 C2 B1 F1 . . 50.2(2)
C3 C2 B1 F1 . . -127.44(19)
C1 C2 B1 F2 . . -67.5(2)
C3 C2 B1 F2 . . 114.9(2)
C1 C2 B1 K1 . 1_455 -112.6(3)
C3 C2 B1 K1 . 1_455 69.8(3)
K2 F6 B2 F5 3_655 . 0.78(16)
K2 F6 B2 F5 1_755 . 97.73(13)
K2 F6 B2 F4 3_655 . -112.32(13)
K2 F6 B2 F4 1_755 . -15.37(13)
K2 F6 B2 C15 3_655 . 125.18(13)
K2 F6 B2 C15 1_755 . -137.87(14)
K2 F6 B2 K2 1_755 3_655 96.95(5)
K2 F6 B2 K2 3_655 1_755 -96.95(5)
K2 F5 B2 F6 1_655 . -164.53(12)
K2 F5 B2 F6 3_655 . -0.76(15)
K2 F5 B2 F4 1_655 . -51.6(2)
K2 F5 B2 F4 3_655 . 112.20(12)
K2 F5 B2 C15 1_655 . 70.4(2)
K2 F5 B2 C15 3_655 . -125.86(12)
K2 F5 B2 K2 1_655 3_655 -163.8(2)
K2 F5 B2 K2 1_655 1_755 -94.39(17)
K2 F5 B2 K2 3_655 1_755 69.38(8)
K2 F4 B2 F6 1_755 . 21.72(18)
K1 F4 B2 F6 1_655 . -124.53(12)
K2 F4 B2 F5 1_755 . -91.24(15)
K1 F4 B2 F5 1_655 . 122.51(12)
K2 F4 B2 C15 1_755 . 145.88(12)
K1 F4 B2 C15 1_655 . -0.4(2)
K2 F4 B2 K2 1_755 3_655 -33.50(17)
K1 F4 B2 K2 1_655 3_655 -179.74(6)
K1 F4 B2 K2 1_655 1_755 -146.25(17)
C14 C15 B2 F6 . . -164.37(17)
C16 C15 B2 F6 . . 17.0(3)
K1 C15 B2 F6 1_655 . 120.06(14)
C14 C15 B2 F5 . . -43.5(2)
C16 C15 B2 F5 . . 137.88(18)
K1 C15 B2 F5 1_655 . -119.03(14)
C14 C15 B2 F4 . . 75.8(2)
C16 C15 B2 F4 . . -102.8(2)
K1 C15 B2 F4 1_655 . 0.26(15)
C14 C15 B2 K2 . 3_655 -104.92(19)
C16 C15 B2 K2 . 3_655 76.4(2)
K1 C15 B2 K2 1_655 3_655 179.51(13)
C14 C15 B2 K2 . 1_755 112.3(2)
C16 C15 B2 K2 . 1_755 -66.3(3)
K1 C15 B2 K2 1_655 1_755 36.76(17)
